data_7237493
loop_
_publ_author_name
'Hoshi, Mitsuki'
'Kaneko, Naoyoshi'
'Nishiyabu, Ryuhei'
'Kubo, Yuji'

_publ_section_title
;
 Formation of emissive nanoparticles from tetraphenylethylene-containing
 boronate macrocycles: preparation, characterization and functionalization
;
_journal_issue 41
_journal_name_full 'Journal of Materials Chemistry C'
_journal_page_first 11052
_journal_paper_doi 10.1039/C8TC03748E
_journal_volume 6
_journal_year 2018
_chemical_formula_moiety 'C78 H83 B4 N O10'
_chemical_formula_sum 'C78 H83 B4 N O10'
_chemical_formula_weight 1237.75
_space_group_crystal_system monoclinic
_space_group_IT_number 14
_space_group_name_Hall '-P 2ybc'
_space_group_name_H-M_alt 'P 1 21/c 1'
_atom_sites_solution_hydrogens geom
_atom_sites_solution_primary direct
_atom_sites_solution_secondary difmap
_audit_update_record
;
2018-02-22 deposited with the CCDC.
2018-09-27 downloaded from the CCDC.
;
_cell_angle_alpha 90.0000
_cell_angle_beta 104.469(4)
_cell_angle_gamma 90.0000
_cell_formula_units_Z 4
_cell_length_a 10.9998(4)
_cell_length_b 32.4732(13)
_cell_length_c 20.5832(8)
_cell_measurement_reflns_used 24952
_cell_measurement_temperature 296
_cell_measurement_theta_max 30.51
_cell_measurement_theta_min 2.12
_cell_volume 7119.1(5)
_computing_cell_refinement 'CrysAlisPro 1.171.38.46 (Rigaku OD, 2015)'
_computing_data_collection 'CrysAlisPro 1.171.38.46 (Rigaku OD, 2015)'
_computing_data_reduction 'CrysAlisPro 1.171.38.46 (Rigaku OD, 2015)'
_computing_molecular_graphics 'CrystalStructure 4.2.5'
_computing_publication_material 'CrystalStructure 4.2.5 (Rigaku, 2017)'
_computing_structure_refinement 'SHELXL Version 2014/7 (Sheldrick, 2008)'
_computing_structure_solution 'SHELXT Version 2014/5 (Sheldrick, 2014)'
_diffrn_ambient_temperature 296
_diffrn_measured_fraction_theta_full 0.997
_diffrn_measured_fraction_theta_max 0.901
_diffrn_radiation_type 'Mo K\a'
_diffrn_radiation_wavelength 0.71075
_diffrn_reflns_av_R_equivalents 0.0464
_diffrn_reflns_Laue_measured_fraction_full 0.997
_diffrn_reflns_Laue_measured_fraction_max 0.901
_diffrn_reflns_limit_h_max 15
_diffrn_reflns_limit_h_min -15
_diffrn_reflns_limit_k_max 32
_diffrn_reflns_limit_k_min -45
_diffrn_reflns_limit_l_max 26
_diffrn_reflns_limit_l_min -27
_diffrn_reflns_number 65233
_diffrn_reflns_point_group_measured_fraction_full 0.997
_diffrn_reflns_point_group_measured_fraction_max 0.901
_diffrn_reflns_theta_full 25.242
_diffrn_reflns_theta_max 30.648
_diffrn_reflns_theta_min 2.012
_diffrn_standards_number 0
_exptl_absorpt_coefficient_mu 0.074
_exptl_absorpt_correction_T_max 0.990
_exptl_absorpt_correction_T_min 0.538
_exptl_absorpt_correction_type multi-scan
_exptl_absorpt_process_details
;
CrysAlisPro 1.171.38.46 (Rigaku Oxford Diffraction, 2015)
Empirical absorption correction using spherical harmonics,
 implemented in SCALE3 ABSPACK scaling algorithm.
;
_exptl_crystal_colour colourless
_exptl_crystal_density_diffrn 1.155
_exptl_crystal_density_method 'not measured'
_exptl_crystal_description prism
_exptl_crystal_F_000 2632.00
_exptl_crystal_size_max 0.290
_exptl_crystal_size_mid 0.245
_exptl_crystal_size_min 0.132
_refine_diff_density_max 1.91
_refine_diff_density_min -0.39
_refine_ls_extinction_coef 0.0008(4)
_refine_ls_extinction_method SHELXL
_refine_ls_goodness_of_fit_ref 1.045
_refine_ls_hydrogen_treatment constr
_refine_ls_number_parameters 844
_refine_ls_number_reflns 19819
_refine_ls_number_restraints 0
_refine_ls_R_factor_all 0.1215
_refine_ls_R_factor_gt 0.0926
_refine_ls_shift/su_max 0.000
_refine_ls_structure_factor_coef Fsqd
_refine_ls_weighting_details 'w = 1/[\s^2^(Fo^2^)+(0.1316P)^2^+12.9807P] where P=(Fo^2^+2Fc^2^)/3'
_refine_ls_weighting_scheme calc
_refine_ls_wR_factor_gt 0.2758
_refine_ls_wR_factor_ref 0.2911
_reflns_Friedel_coverage 0.000
_reflns_number_gt 13530
_reflns_number_total 19819
_reflns_threshold_expression F^2^>2.0\s(F^2^)
_cod_data_source_file c8tc03748e2.cif
_cod_data_source_block xcalibur
_cod_database_code 7237493

loop_
_space_group_symop_id
_space_group_symop_operation_xyz
1 +X,+Y,+Z
2 -X,1/2+Y,1/2-Z
3 -X,-Y,-Z
4 +X,-1/2-Y,-1/2+Z

loop_
_atom_site_label
_atom_site_type_symbol
_atom_site_fract_x
_atom_site_fract_y
_atom_site_fract_z
_atom_site_U_iso_or_equiv
_atom_site_adp_type
_atom_site_occupancy
_atom_site_site_symmetry_order
_atom_site_calc_flag
_atom_site_refinement_flags_posn
_atom_site_refinement_flags_adp
O1 O 0.41430(19) 0.57996(6) 0.62873(9) 0.0243(4) Uani 1 1 d . .
O2 O 0.24240(18) 0.54978(6) 0.54646(10) 0.0263(4) Uani 1 1 d . .
O3 O 0.7712(2) 0.58387(7) 0.59896(10) 0.0299(4) Uani 1 1 d . .
O4 O 0.8917(2) 0.53370(7) 0.55605(11) 0.0304(4) Uani 1 1 d . .
O5 O 0.58049(19) 0.49754(7) 0.64170(11) 0.0307(4) Uani 1 1 d . .
O6 O 0.1379(2) 0.64427(7) 0.05070(11) 0.0372(5) Uani 1 1 d . .
O7 O 0.6366(2) 0.56400(7) 0.04993(11) 0.0382(5) Uani 1 1 d . .
O8 O 0.7744(2) 0.60872(8) 0.00931(11) 0.0431(6) Uani 1 1 d . .
O9 O 0.3836(3) 0.59356(8) -0.06636(13) 0.0462(6) Uani 1 1 d . .
O11 O 0.2800(3) 0.58853(7) 0.09048(11) 0.0442(6) Uani 1 1 d . .
N36 N 1.0963(3) 0.58906(12) 0.67084(19) 0.0524(8) Uani 1 1 d . .
C10 C 0.5945(4) 0.57628(11) -0.07053(16) 0.0393(7) Uani 1 1 d . .
C12 C 0.4084(3) 0.77396(9) 0.32360(14) 0.0247(5) Uani 1 1 d . .
C13 C 0.3350(2) 0.68601(8) 0.29650(13) 0.0228(5) Uani 1 1 d . .
C14 C 0.8364(2) 0.65073(9) 0.38004(13) 0.0246(5) Uani 1 1 d . .
C15 C 0.7074(3) 0.63455(9) 0.23340(14) 0.0280(6) Uani 1 1 d . .
H15 H 0.6508 0.6334 0.2602 0.034 Uiso 1 1 calc R U
C16 C 0.3951(2) 0.74437(9) 0.37746(13) 0.0227(5) Uani 1 1 d . .
C17 C 0.2485(3) 0.61753(8) 0.45521(13) 0.0241(5) Uani 1 1 d . .
H17 H 0.1796 0.5999 0.4471 0.029 Uiso 1 1 calc R U
C18 C 0.8200(3) 0.65575(9) 0.25597(13) 0.0248(5) Uani 1 1 d . .
C19 C 0.4442(3) 0.64105(8) 0.52625(13) 0.0235(5) Uani 1 1 d . .
H19 H 0.5071 0.6394 0.5659 0.028 Uiso 1 1 calc R U
C20 C 0.4168(3) 0.76254(8) 0.44631(13) 0.0232(5) Uani 1 1 d . .
C21 C 0.9063(3) 0.61467(9) 0.39138(14) 0.0252(5) Uani 1 1 d . .
H21 H 0.9550 0.6074 0.3622 0.030 Uiso 1 1 calc R U
C22 C 0.2432(3) 0.70321(9) 0.24355(13) 0.0250(5) Uani 1 1 d . .
H22 H 0.2037 0.7276 0.2501 0.030 Uiso 1 1 calc R U
C23 C 0.2563(3) 0.64715(9) 0.40778(13) 0.0240(5) Uani 1 1 d . .
H23 H 0.1931 0.6490 0.3683 0.029 Uiso 1 1 calc R U
C24 C 0.3661(2) 0.70434(8) 0.36532(12) 0.0213(5) Uani 1 1 d . .
C25 C 0.3622(3) 0.50726(8) 0.63995(14) 0.0246(5) Uani 1 1 d . .
C26 C 0.8303(2) 0.59897(9) 0.49010(14) 0.0253(5) Uani 1 1 d . .
C27 C 0.3928(3) 0.64915(9) 0.28491(14) 0.0261(5) Uani 1 1 d . .
H27 H 0.4535 0.6372 0.3195 0.031 Uiso 1 1 calc R U
C28 C 0.2111(3) 0.68397(9) 0.18147(14) 0.0267(6) Uani 1 1 d . .
H28 H 0.1500 0.6958 0.1470 0.032 Uiso 1 1 calc R U
C29 C 0.3427(2) 0.61359(8) 0.51527(13) 0.0224(5) Uani 1 1 d . .
C30 C 0.8988(3) 0.73948(9) 0.39525(14) 0.0274(6) Uani 1 1 d . .
C31 C 0.4523(2) 0.67064(8) 0.47889(13) 0.0230(5) Uani 1 1 d . .
H31 H 0.5209 0.6883 0.4870 0.028 Uiso 1 1 calc R U
C32 C 0.8442(2) 0.67777(9) 0.32186(14) 0.0253(5) Uani 1 1 d . .
C33 C 0.4049(3) 0.54804(8) 0.67588(13) 0.0243(5) Uani 1 1 d . .
H33A H 0.3453 0.5563 0.7011 0.029 Uiso 1 1 calc R U
H33B H 0.4859 0.5442 0.7073 0.029 Uiso 1 1 calc R U
C34 C 0.6782(3) 0.61501(10) 0.17128(15) 0.0300(6) Uani 1 1 d . .
H34 H 0.6022 0.6012 0.1570 0.036 Uiso 1 1 calc R U
C35 C 0.3605(3) 0.63037(9) 0.22244(14) 0.0280(6) Uani 1 1 d . .
H35 H 0.4006 0.6061 0.2156 0.034 Uiso 1 1 calc R U
C37 C 0.8698(3) 0.71871(9) 0.32814(14) 0.0268(6) Uani 1 1 d . .
C38 C 0.9049(3) 0.58915(9) 0.44587(14) 0.0257(5) Uani 1 1 d . .
H38 H 0.9539 0.5654 0.4529 0.031 Uiso 1 1 calc R U
C39 C 0.8694(3) 0.74673(9) 0.27040(15) 0.0293(6) Uani 1 1 d . .
C40 C 0.9056(3) 0.65606(10) 0.21597(15) 0.0290(6) Uani 1 1 d . .
H40 H 0.9825 0.6693 0.2310 0.035 Uiso 1 1 calc R U
C41 C 0.7599(3) 0.66041(9) 0.42318(14) 0.0279(6) Uani 1 1 d . .
H41 H 0.7103 0.6840 0.4157 0.034 Uiso 1 1 calc R U
C42 C 0.7619(3) 0.61589(9) 0.12977(14) 0.0292(6) Uani 1 1 d . .
C43 C 0.7580(3) 0.63474(10) 0.47720(14) 0.0287(6) Uani 1 1 d . .
H43 H 0.7070 0.6416 0.5054 0.034 Uiso 1 1 calc R U
C44 C 0.7957(3) 0.51357(10) 0.64867(15) 0.0298(6) Uani 1 1 d . .
C45 C 0.2683(3) 0.64725(9) 0.16935(14) 0.0272(6) Uani 1 1 d . .
C46 C 0.3343(3) 0.80892(9) 0.31207(15) 0.0308(6) Uani 1 1 d . .
H46 H 0.2764 0.8134 0.3374 0.037 Uiso 1 1 calc R U
C47 C 0.2361(3) 0.51533(9) 0.58970(14) 0.0268(6) Uani 1 1 d . .
H47A H 0.2110 0.4909 0.5625 0.032 Uiso 1 1 calc R U
H47B H 0.1728 0.5207 0.6140 0.032 Uiso 1 1 calc R U
C48 C 0.3248(3) 0.76172(9) 0.48183(14) 0.0277(6) Uani 1 1 d . .
H48 H 0.2462 0.7508 0.4619 0.033 Uiso 1 1 calc R U
C49 C 0.8762(3) 0.63661(10) 0.15343(15) 0.0314(6) Uani 1 1 d . .
H49 H 0.9335 0.6374 0.1270 0.038 Uiso 1 1 calc R U
C50 C 0.4560(3) 0.49354(9) 0.60053(15) 0.0288(6) Uani 1 1 d . .
H50A H 0.4400 0.4651 0.5866 0.035 Uiso 1 1 calc R U
H50B H 0.4462 0.5104 0.5606 0.035 Uiso 1 1 calc R U
C51 C 0.8310(3) 0.77467(10) 0.40373(16) 0.0319(6) Uani 1 1 d . .
H51 H 0.7715 0.7854 0.3674 0.038 Uiso 1 1 calc R U
C52 C 0.7810(3) 0.55953(10) 0.65917(14) 0.0302(6) Uani 1 1 d . .
H52A H 0.7064 0.5640 0.6753 0.036 Uiso 1 1 calc R U
H52B H 0.8526 0.5691 0.6936 0.036 Uiso 1 1 calc R U
C53 C 0.3493(3) 0.77714(10) 0.54707(16) 0.0343(7) Uani 1 1 d . .
H53 H 0.2869 0.7765 0.5703 0.041 Uiso 1 1 calc R U
C54 C 0.5334(3) 0.77992(9) 0.47670(15) 0.0291(6) Uani 1 1 d . .
H54 H 0.5950 0.7816 0.4530 0.035 Uiso 1 1 calc R U
C55 C 0.9916(3) 0.72514(11) 0.44958(16) 0.0348(7) Uani 1 1 d . .
H55 H 1.0396 0.7024 0.4443 0.042 Uiso 1 1 calc R U
C56 C 0.9021(3) 0.50751(10) 0.61338(17) 0.0350(7) Uani 1 1 d . .
H56A H 0.9818 0.5128 0.6453 0.042 Uiso 1 1 calc R U
H56B H 0.9023 0.4790 0.5992 0.042 Uiso 1 1 calc R U
C57 C 0.3447(3) 0.83751(10) 0.26328(16) 0.0370(7) Uani 1 1 d . .
H57 H 0.2935 0.8607 0.2560 0.044 Uiso 1 1 calc R U
C58 C 0.7750(3) 0.74546(10) 0.21075(16) 0.0341(6) Uani 1 1 d . .
H58 H 0.7121 0.7257 0.2053 0.041 Uiso 1 1 calc R U
C59 C 0.6743(3) 0.49578(10) 0.60492(16) 0.0324(6) Uani 1 1 d . .
H59A H 0.6478 0.5116 0.5638 0.039 Uiso 1 1 calc R U
H59B H 0.6875 0.4675 0.5932 0.039 Uiso 1 1 calc R U
C60 C 0.5579(3) 0.79469(10) 0.54202(16) 0.0345(7) Uani 1 1 d . .
H60 H 0.6365 0.8055 0.5622 0.041 Uiso 1 1 calc R U
C61 C 0.3483(3) 0.47356(10) 0.69051(16) 0.0334(6) Uani 1 1 d . .
H61A H 0.3117 0.4494 0.6654 0.040 Uiso 1 1 calc R U
H61B H 0.4316 0.4660 0.7164 0.040 Uiso 1 1 calc R U
C62 C 0.4662(3) 0.79344(10) 0.57742(15) 0.0352(7) Uani 1 1 d . .
H62 H 0.4828 0.8034 0.6211 0.042 Uiso 1 1 calc R U
C63 C 0.7742(3) 0.77343(11) 0.15940(18) 0.0410(8) Uani 1 1 d . .
H63 H 0.7113 0.7721 0.1197 0.049 Uiso 1 1 calc R U
C64 C 0.8520(3) 0.79376(11) 0.46634(18) 0.0381(7) Uani 1 1 d . .
H64 H 0.8056 0.8169 0.4717 0.046 Uiso 1 1 calc R U
C65 C 0.8316(3) 0.49281(11) 0.71816(17) 0.0383(7) Uani 1 1 d . .
H65A H 0.9093 0.5050 0.7439 0.046 Uiso 1 1 calc R U
H65B H 0.7671 0.4991 0.7413 0.046 Uiso 1 1 calc R U
C66 C 0.9632(3) 0.77670(11) 0.27722(17) 0.0385(7) Uani 1 1 d . .
H66 H 1.0272 0.7779 0.3164 0.046 Uiso 1 1 calc R U
C67 C 1.1019(3) 0.61597(14) 0.6363(2) 0.0458(9) Uani 1 1 d . .
C68 C 0.4940(4) 0.76794(12) 0.28499(19) 0.0447(9) Uani 1 1 d . .
H68 H 0.5446 0.7446 0.2916 0.054 Uiso 1 1 calc R U
C69 C 0.5975(4) 0.54528(10) -0.01548(16) 0.0393(7) Uani 1 1 d . .
H69A H 0.5146 0.5334 -0.0211 0.047 Uiso 1 1 calc R U
H69B H 0.6550 0.5232 -0.0189 0.047 Uiso 1 1 calc R U
C70 C 1.0133(3) 0.74455(12) 0.51172(18) 0.0433(8) Uani 1 1 d . .
H70 H 1.0760 0.7348 0.5476 0.052 Uiso 1 1 calc R U
C71 C 0.9416(3) 0.77839(12) 0.52043(18) 0.0426(8) Uani 1 1 d . .
H71 H 0.9539 0.7906 0.5624 0.051 Uiso 1 1 calc R U
C72 C 0.1912(4) 0.59663(11) -0.03179(16) 0.0417(8) Uani 1 1 d . .
C74 C 0.4303(4) 0.83148(13) 0.2260(2) 0.0502(10) Uani 1 1 d . .
H74 H 0.4385 0.8507 0.1939 0.060 Uiso 1 1 calc R U
C75 C 0.8663(4) 0.80321(13) 0.1672(2) 0.0498(9) Uani 1 1 d . .
H75 H 0.8647 0.8222 0.1332 0.060 Uiso 1 1 calc R U
C77 C 0.3023(4) 0.62121(11) -0.04367(17) 0.0412(8) Uani 1 1 d . .
H77A H 0.2725 0.6424 -0.0771 0.049 Uiso 1 1 calc R U
H77B H 0.3471 0.6344 -0.0024 0.049 Uiso 1 1 calc R U
C78 C 0.7271(4) 0.59409(12) -0.05879(16) 0.0441(8) Uani 1 1 d . .
H78A H 0.7830 0.5730 -0.0680 0.053 Uiso 1 1 calc R U
H78B H 0.7262 0.6167 -0.0897 0.053 Uiso 1 1 calc R U
C79 C 0.2690(4) 0.48455(13) 0.7396(2) 0.0472(9) Uani 1 1 d . .
H79A H 0.2613 0.4608 0.7661 0.057 Uiso 1 1 calc R U
H79B H 0.1871 0.4933 0.7149 0.057 Uiso 1 1 calc R U
H79C H 0.3090 0.5064 0.7685 0.057 Uiso 1 1 calc R U
C80 C 0.0963(4) 0.62610(13) -0.01504(17) 0.0448(8) Uani 1 1 d . .
H80A H 0.0790 0.6479 -0.0483 0.054 Uiso 1 1 calc R U
H80B H 0.0184 0.6114 -0.0177 0.054 Uiso 1 1 calc R U
C81 C 0.5022(4) 0.61088(11) -0.06646(18) 0.0421(8) Uani 1 1 d . .
H81A H 0.5337 0.6268 -0.0258 0.051 Uiso 1 1 calc R U
H81B H 0.4936 0.6292 -0.1046 0.051 Uiso 1 1 calc R U
C82 C 0.9614(4) 0.80462(14) 0.2260(2) 0.0525(10) Uani 1 1 d . .
H82 H 1.0242 0.8244 0.2311 0.063 Uiso 1 1 calc R U
C84 C 0.5556(4) 0.55604(12) -0.14071(17) 0.0459(9) Uani 1 1 d . .
H84A H 0.4652 0.5526 -0.1526 0.055 Uiso 1 1 calc R U
H84B H 0.5760 0.5749 -0.1729 0.055 Uiso 1 1 calc R U
C86 C 0.2368(4) 0.56728(11) 0.02724(17) 0.0481(9) Uani 1 1 d . .
H86A H 0.1688 0.5489 0.0300 0.058 Uiso 1 1 calc R U
H86B H 0.3048 0.5506 0.0192 0.058 Uiso 1 1 calc R U
C87 C 0.5045(4) 0.79657(15) 0.2365(2) 0.0625(13) Uani 1 1 d . .
H87 H 0.5620 0.7922 0.2108 0.075 Uiso 1 1 calc R U
C88 C 1.1082(4) 0.65139(15) 0.5943(2) 0.0573(11) Uani 1 1 d . .
H88A H 1.1945 0.6582 0.5977 0.069 Uiso 1 1 calc R U
H88B H 1.0671 0.6744 0.6089 0.069 Uiso 1 1 calc R U
H88C H 1.0673 0.6450 0.5485 0.069 Uiso 1 1 calc R U
C90 C 0.8486(5) 0.44597(13) 0.7179(2) 0.0587(11) Uani 1 1 d . .
H90A H 0.9151 0.4393 0.6971 0.070 Uiso 1 1 calc R U
H90B H 0.7720 0.4334 0.6932 0.070 Uiso 1 1 calc R U
H90C H 0.8693 0.4359 0.7632 0.070 Uiso 1 1 calc R U
C91 C 0.6157(5) 0.51426(14) -0.14815(19) 0.0592(12) Uani 1 1 d . .
H91A H 0.5859 0.4940 -0.1218 0.071 Uiso 1 1 calc R U
H91B H 0.7053 0.5165 -0.1329 0.071 Uiso 1 1 calc R U
H91C H 0.5934 0.5061 -0.1945 0.071 Uiso 1 1 calc R U
C92 C 0.1299(5) 0.57127(15) -0.0945(2) 0.0604(12) Uani 1 1 d . .
H92A H 0.1907 0.5514 -0.1019 0.072 Uiso 1 1 calc R U
H92B H 0.0602 0.5560 -0.0853 0.072 Uiso 1 1 calc R U
C93 C 0.0818(7) 0.5954(2) -0.1586(2) 0.090(2) Uani 1 1 d . .
H93A H 0.1505 0.6093 -0.1701 0.108 Uiso 1 1 calc R U
H93B H 0.0213 0.6153 -0.1522 0.108 Uiso 1 1 calc R U
H93C H 0.0428 0.5769 -0.1941 0.108 Uiso 1 1 calc R U
C94 C 0.3583(2) 0.67419(8) 0.41887(12) 0.0207(5) Uani 1 1 d . .
B73 B 0.2273(3) 0.62531(11) 0.09942(17) 0.0322(7) Uani 1 1 d . .
B83 B 0.3327(3) 0.57911(9) 0.56675(15) 0.0231(6) Uani 1 1 d . .
B85 B 0.7231(4) 0.59464(12) 0.05888(18) 0.0342(7) Uani 1 1 d . .
B89 B 0.8318(3) 0.57061(10) 0.55232(16) 0.0267(6) Uani 1 1 d . .

loop_
_atom_site_aniso_label
_atom_site_aniso_U_11
_atom_site_aniso_U_22
_atom_site_aniso_U_33
_atom_site_aniso_U_23
_atom_site_aniso_U_13
_atom_site_aniso_U_12
O1 0.0320(10) 0.0202(9) 0.0203(8) 0.0014(7) 0.0056(7) -0.0047(7)
O2 0.0244(9) 0.0269(10) 0.0264(9) 0.0068(8) 0.0039(7) -0.0051(8)
O3 0.0320(10) 0.0321(11) 0.0282(10) 0.0027(8) 0.0122(8) 0.0039(9)
O4 0.0285(10) 0.0301(11) 0.0353(11) 0.0018(8) 0.0132(8) 0.0034(8)
O5 0.0235(9) 0.0364(12) 0.0330(10) 0.0011(9) 0.0084(8) 0.0001(8)
O6 0.0387(12) 0.0418(13) 0.0273(10) -0.0043(9) 0.0014(9) 0.0038(10)
O7 0.0500(14) 0.0315(12) 0.0315(11) -0.0049(9) 0.0070(10) -0.0076(10)
O8 0.0494(14) 0.0529(15) 0.0266(11) -0.0079(10) 0.0089(10) -0.0144(12)
O9 0.0539(16) 0.0358(13) 0.0476(14) -0.0129(11) 0.0102(12) -0.0032(11)
O11 0.0663(17) 0.0342(13) 0.0284(11) -0.0035(9) 0.0047(11) 0.0093(11)
N36 0.0428(18) 0.051(2) 0.062(2) -0.0182(17) 0.0101(15) -0.0002(15)
C10 0.051(2) 0.0340(17) 0.0306(15) -0.0054(13) 0.0051(14) -0.0015(14)
C12 0.0232(12) 0.0241(13) 0.0268(12) 0.0072(10) 0.0061(10) -0.0004(10)
C13 0.0228(12) 0.0253(13) 0.0216(11) 0.0029(10) 0.0082(9) 0.0007(10)
C14 0.0191(11) 0.0293(14) 0.0261(12) -0.0032(10) 0.0070(9) -0.0047(10)
C15 0.0246(13) 0.0320(15) 0.0296(13) -0.0013(11) 0.0109(10) -0.0042(11)
C16 0.0194(11) 0.0270(13) 0.0227(12) 0.0048(10) 0.0072(9) 0.0006(10)
C17 0.0241(12) 0.0235(13) 0.0250(12) 0.0022(10) 0.0065(10) -0.0037(10)
C18 0.0247(12) 0.0252(13) 0.0254(12) -0.0008(10) 0.0080(10) -0.0015(10)
C19 0.0246(12) 0.0230(13) 0.0221(12) 0.0024(10) 0.0045(9) 0.0007(10)
C20 0.0242(12) 0.0198(12) 0.0255(12) 0.0039(10) 0.0058(10) 0.0009(10)
C21 0.0226(12) 0.0267(14) 0.0284(13) -0.0049(10) 0.0099(10) -0.0033(10)
C22 0.0240(12) 0.0265(14) 0.0254(12) 0.0035(10) 0.0081(10) 0.0033(10)
C23 0.0229(12) 0.0254(13) 0.0228(12) 0.0025(10) 0.0042(9) 0.0003(10)
C24 0.0196(11) 0.0248(13) 0.0206(11) 0.0032(9) 0.0071(9) 0.0023(9)
C25 0.0256(12) 0.0211(13) 0.0265(12) 0.0036(10) 0.0053(10) -0.0020(10)
C26 0.0207(12) 0.0294(14) 0.0261(12) -0.0025(10) 0.0065(10) -0.0024(10)
C27 0.0259(13) 0.0283(14) 0.0245(12) 0.0058(10) 0.0069(10) 0.0046(10)
C28 0.0233(12) 0.0328(15) 0.0242(12) 0.0044(11) 0.0063(10) 0.0023(11)
C29 0.0246(12) 0.0214(12) 0.0226(12) 0.0018(9) 0.0085(9) 0.0001(10)
C30 0.0258(13) 0.0286(14) 0.0298(13) -0.0050(11) 0.0104(11) -0.0077(11)
C31 0.0208(11) 0.0212(13) 0.0274(12) 0.0028(10) 0.0068(10) 0.0002(9)
C32 0.0209(12) 0.0306(14) 0.0261(12) -0.0033(10) 0.0086(10) -0.0038(10)
C33 0.0293(13) 0.0234(13) 0.0203(11) 0.0038(10) 0.0065(10) -0.0025(10)
C34 0.0283(14) 0.0310(15) 0.0296(14) -0.0018(11) 0.0049(11) -0.0053(11)
C35 0.0281(13) 0.0300(15) 0.0276(13) 0.0024(11) 0.0104(11) 0.0044(11)
C37 0.0226(12) 0.0315(15) 0.0279(13) -0.0042(11) 0.0090(10) -0.0039(11)
C38 0.0218(12) 0.0252(14) 0.0311(13) -0.0033(11) 0.0083(10) 0.0000(10)
C39 0.0296(14) 0.0276(15) 0.0337(14) -0.0019(11) 0.0136(11) -0.0041(11)
C40 0.0249(13) 0.0337(16) 0.0306(14) -0.0030(11) 0.0111(11) -0.0047(11)
C41 0.0235(12) 0.0304(15) 0.0319(14) 0.0014(11) 0.0107(10) 0.0030(11)
C42 0.0349(15) 0.0274(14) 0.0244(13) 0.0013(11) 0.0058(11) -0.0016(12)
C43 0.0239(13) 0.0349(16) 0.0297(13) 0.0004(11) 0.0115(10) 0.0037(11)
C44 0.0247(13) 0.0330(16) 0.0332(14) 0.0037(12) 0.0103(11) 0.0032(11)
C45 0.0306(14) 0.0283(14) 0.0232(12) 0.0013(10) 0.0075(10) 0.0005(11)
C46 0.0362(15) 0.0278(15) 0.0274(13) 0.0041(11) 0.0064(11) 0.0044(12)
C47 0.0263(13) 0.0232(13) 0.0300(13) 0.0062(10) 0.0056(10) -0.0059(10)
C48 0.0275(13) 0.0261(14) 0.0311(14) 0.0003(11) 0.0103(11) 0.0001(11)
C49 0.0328(15) 0.0372(17) 0.0276(13) -0.0012(12) 0.0138(11) -0.0023(12)
C50 0.0272(13) 0.0244(14) 0.0339(14) -0.0032(11) 0.0061(11) -0.0023(11)
C51 0.0298(14) 0.0302(15) 0.0374(15) -0.0042(12) 0.0119(12) -0.0066(12)
C52 0.0330(15) 0.0329(16) 0.0257(13) 0.0009(11) 0.0093(11) -0.0010(12)
C53 0.0432(17) 0.0327(16) 0.0308(14) -0.0006(12) 0.0165(13) 0.0018(13)
C54 0.0269(13) 0.0284(15) 0.0317(14) 0.0023(11) 0.0069(11) -0.0029(11)
C55 0.0282(14) 0.0374(17) 0.0379(16) -0.0087(13) 0.0068(12) -0.0046(12)
C56 0.0306(15) 0.0345(17) 0.0432(17) 0.0074(13) 0.0152(13) 0.0072(12)
C57 0.0453(18) 0.0282(16) 0.0349(16) 0.0094(12) 0.0050(13) 0.0078(13)
C58 0.0346(16) 0.0316(16) 0.0359(16) 0.0004(12) 0.0083(12) -0.0014(12)
C59 0.0312(14) 0.0329(16) 0.0355(15) -0.0029(12) 0.0126(12) 0.0017(12)
C60 0.0336(15) 0.0315(16) 0.0343(15) 0.0023(12) 0.0009(12) -0.0032(12)
C61 0.0341(15) 0.0272(15) 0.0370(15) 0.0111(12) 0.0053(12) -0.0043(12)
C62 0.0486(19) 0.0285(15) 0.0270(14) -0.0013(11) 0.0066(13) 0.0021(13)
C63 0.0436(19) 0.0393(19) 0.0384(17) 0.0047(14) 0.0071(14) -0.0034(15)
C64 0.0354(16) 0.0356(17) 0.0476(18) -0.0154(14) 0.0182(14) -0.0102(13)
C65 0.0331(16) 0.0445(19) 0.0384(17) 0.0110(14) 0.0111(13) 0.0028(14)
C66 0.0360(16) 0.0432(19) 0.0376(16) 0.0018(14) 0.0115(13) -0.0146(14)
C67 0.0328(17) 0.054(2) 0.049(2) -0.0225(18) 0.0070(14) 0.0038(16)
C68 0.0446(19) 0.043(2) 0.056(2) 0.0260(16) 0.0311(17) 0.0167(15)
C69 0.050(2) 0.0304(16) 0.0326(15) -0.0065(12) 0.0020(13) -0.0033(14)
C70 0.0387(18) 0.051(2) 0.0355(17) -0.0086(15) 0.0009(13) -0.0081(15)
C71 0.0409(18) 0.049(2) 0.0385(17) -0.0188(15) 0.0122(14) -0.0167(16)
C72 0.056(2) 0.0390(18) 0.0271(15) -0.0061(13) 0.0047(14) -0.0037(15)
C74 0.055(2) 0.047(2) 0.052(2) 0.0292(17) 0.0196(18) 0.0072(17)
C75 0.057(2) 0.051(2) 0.0432(19) 0.0121(16) 0.0152(17) -0.0115(18)
C77 0.058(2) 0.0310(17) 0.0334(16) -0.0019(13) 0.0085(15) 0.0027(15)
C78 0.056(2) 0.049(2) 0.0264(15) -0.0074(14) 0.0099(14) -0.0109(17)
C79 0.0413(19) 0.053(2) 0.049(2) 0.0238(17) 0.0155(15) 0.0016(16)
C80 0.0455(19) 0.055(2) 0.0281(15) -0.0062(14) -0.0016(13) 0.0001(16)
C81 0.054(2) 0.0327(17) 0.0360(17) -0.0056(13) 0.0042(15) -0.0024(15)
C82 0.054(2) 0.057(2) 0.048(2) 0.0093(17) 0.0142(17) -0.0259(19)
C84 0.055(2) 0.045(2) 0.0323(16) -0.0079(14) 0.0013(15) 0.0042(17)
C86 0.075(3) 0.0341(18) 0.0334(17) -0.0038(14) 0.0097(17) -0.0048(17)
C87 0.065(3) 0.066(3) 0.073(3) 0.041(2) 0.048(2) 0.026(2)
C88 0.052(2) 0.074(3) 0.049(2) -0.007(2) 0.0181(18) 0.013(2)
C90 0.069(3) 0.045(2) 0.067(3) 0.022(2) 0.025(2) 0.008(2)
C91 0.075(3) 0.062(3) 0.0332(18) -0.0119(17) 0.0001(18) 0.018(2)
C92 0.074(3) 0.066(3) 0.0360(19) -0.0161(18) 0.0041(19) -0.014(2)
C93 0.115(5) 0.105(5) 0.033(2) -0.010(2) -0.012(3) -0.023(4)
C94 0.0236(12) 0.0192(12) 0.0204(11) 0.0028(9) 0.0074(9) 0.0013(9)
B73 0.0367(17) 0.0330(18) 0.0257(15) -0.0019(13) 0.0055(13) -0.0002(14)
B83 0.0275(14) 0.0206(14) 0.0222(13) 0.0014(10) 0.0080(11) 0.0002(11)
B85 0.0387(18) 0.0338(18) 0.0289(16) -0.0024(13) 0.0064(13) -0.0001(14)
B89 0.0223(14) 0.0287(16) 0.0289(15) -0.0027(12) 0.0061(11) -0.0017(12)

loop_
_atom_type_symbol
_atom_type_description
_atom_type_scat_dispersion_real
_atom_type_scat_dispersion_imag
_atom_type_scat_source
C C 0.0033 0.0016
;
International Tables for Crystallography
(Vol. C, Tables 4.2.6.8 and 6.1.1.4)
;
H H 0.0000 0.0000
;
International Tables for Crystallography
(Vol. C, Table 6.1.1.4)
;
B B 0.0013 0.0007
;
International Tables for Crystallography
(Vol. C, Tables 4.2.6.8 and 6.1.1.4)
;
N N 0.0061 0.0033
;
International Tables for Crystallography
(Vol. C, Tables 4.2.6.8 and 6.1.1.4)
;
O O 0.0106 0.0060
;
International Tables for Crystallography
(Vol. C, Tables 4.2.6.8 and 6.1.1.4)
;

loop_
_geom_angle_atom_site_label_1
_geom_angle_atom_site_label_2
_geom_angle_atom_site_label_3
_geom_angle
B83 O1 C33 118.3(2)
B83 O2 C47 119.7(2)
B89 O3 C52 118.9(2)
B89 O4 C56 120.4(2)
C50 O5 C59 113.3(2)
B73 O6 C80 120.5(3)
B85 O7 C69 118.1(3)
B85 O8 C78 119.9(3)
C81 O9 C77 113.8(3)
B73 O11 C86 119.1(3)
C69 C10 C81 109.8(3)
C69 C10 C78 107.0(3)
C81 C10 C78 109.4(3)
C69 C10 C84 111.5(3)
C81 C10 C84 109.3(3)
C78 C10 C84 109.8(3)
C46 C12 C68 118.1(3)
C46 C12 C16 119.4(3)
C68 C12 C16 122.5(3)
C27 C13 C22 118.4(2)
C27 C13 C24 119.6(2)
C22 C13 C24 121.8(2)
C21 C14 C41 118.5(3)
C21 C14 C32 119.1(2)
C41 C14 C32 122.4(3)
C34 C15 C18 120.9(3)
C34 C15 H15 119.5
C18 C15 H15 119.5
C24 C16 C20 122.0(2)
C24 C16 C12 122.9(2)
C20 C16 C12 115.1(2)
C23 C17 C29 121.3(2)
C23 C17 H17 119.3
C29 C17 H17 119.3
C15 C18 C40 118.8(3)
C15 C18 C32 118.7(2)
C40 C18 C32 122.5(2)
C31 C19 C29 121.0(2)
C31 C19 H19 119.5
C29 C19 H19 119.5
C48 C20 C54 118.7(3)
C48 C20 C16 121.7(2)
C54 C20 C16 119.6(2)
C14 C21 C38 121.2(2)
C14 C21 H21 119.4
C38 C21 H21 119.4
C28 C22 C13 120.3(3)
C28 C22 H22 119.9
C13 C22 H22 119.9
C17 C23 C94 120.6(2)
C17 C23 H23 119.7
C94 C23 H23 119.7
C16 C24 C94 123.4(2)
C16 C24 C13 123.2(2)
C94 C24 C13 113.4(2)
C50 C25 C47 108.0(2)
C50 C25 C33 110.0(2)
C47 C25 C33 107.1(2)
C50 C25 C61 110.2(2)
C47 C25 C61 110.5(2)
C33 C25 C61 110.9(2)
C43 C26 C38 117.6(3)
C43 C26 B89 122.1(2)
C38 C26 B89 120.3(3)
C35 C27 C13 120.7(3)
C35 C27 H27 119.7
C13 C27 H27 119.7
C22 C28 C45 121.7(3)
C22 C28 H28 119.1
C45 C28 H28 119.1
C19 C29 C17 117.8(2)
C19 C29 B83 122.3(2)
C17 C29 B83 120.0(2)
C55 C30 C51 118.7(3)
C55 C30 C37 122.3(3)
C51 C30 C37 119.1(3)
C19 C31 C94 120.8(2)
C19 C31 H31 119.6
C94 C31 H31 119.6
C37 C32 C18 122.6(3)
C37 C32 C14 123.2(2)
C18 C32 C14 114.2(2)
O1 C33 C25 111.2(2)
O1 C33 H33A 109.4
C25 C33 H33A 109.4
O1 C33 H33B 109.4
C25 C33 H33B 109.4
H33A C33 H33B 108.0
C15 C34 C42 120.9(3)
C15 C34 H34 119.5
C42 C34 H34 119.5
C27 C35 C45 121.2(3)
C27 C35 H35 119.4
C45 C35 H35 119.4
C32 C37 C39 124.1(3)
C32 C37 C30 121.3(3)
C39 C37 C30 114.6(2)
C21 C38 C26 120.7(3)
C21 C38 H38 119.7
C26 C38 H38 119.7
C58 C39 C66 118.4(3)
C58 C39 C37 122.3(3)
C66 C39 C37 119.2(3)
C18 C40 C49 120.3(3)
C18 C40 H40 119.9
C49 C40 H40 119.9
C43 C41 C14 120.1(3)
C43 C41 H41 119.9
C14 C41 H41 119.9
C49 C42 C34 117.8(3)
C49 C42 B85 123.0(3)
C34 C42 B85 119.2(3)
C41 C43 C26 121.9(3)
C41 C43 H43 119.1
C26 C43 H43 119.1
C52 C44 C59 110.3(2)
C52 C44 C56 108.2(3)
C59 C44 C56 109.3(3)
C52 C44 C65 108.0(3)
C59 C44 C65 111.5(3)
C56 C44 C65 109.5(2)
C28 C45 C35 117.6(3)
C28 C45 B73 120.8(3)
C35 C45 B73 121.6(3)
C12 C46 C57 121.3(3)
C12 C46 H46 119.3
C57 C46 H46 119.3
O2 C47 C25 112.0(2)
O2 C47 H47A 109.2
C25 C47 H47A 109.2
O2 C47 H47B 109.2
C25 C47 H47B 109.2
H47A C47 H47B 107.9
C20 C48 C53 120.6(3)
C20 C48 H48 119.7
C53 C48 H48 119.7
C40 C49 C42 121.2(3)
C40 C49 H49 119.4
C42 C49 H49 119.4
O5 C50 C25 109.5(2)
O5 C50 H50A 109.8
C25 C50 H50A 109.8
O5 C50 H50B 109.8
C25 C50 H50B 109.8
H50A C50 H50B 108.2
C64 C51 C30 120.5(3)
C64 C51 H51 119.8
C30 C51 H51 119.8
O3 C52 C44 113.6(2)
O3 C52 H52A 108.8
C44 C52 H52A 108.8
O3 C52 H52B 108.8
C44 C52 H52B 108.8
H52A C52 H52B 107.7
C62 C53 C48 120.4(3)
C62 C53 H53 119.8
C48 C53 H53 119.8
C60 C54 C20 120.4(3)
C60 C54 H54 119.8
C20 C54 H54 119.8
C70 C55 C30 120.6(3)
C70 C55 H55 119.7
C30 C55 H55 119.7
O4 C56 C44 113.5(2)
O4 C56 H56A 108.9
C44 C56 H56A 108.9
O4 C56 H56B 108.9
C44 C56 H56B 108.9
H56A C56 H56B 107.7
C74 C57 C46 120.0(3)
C74 C57 H57 120.0
C46 C57 H57 120.0
C63 C58 C39 120.7(3)
C63 C58 H58 119.6
C39 C58 H58 119.6
O5 C59 C44 108.3(2)
O5 C59 H59A 110.0
C44 C59 H59A 110.0
O5 C59 H59B 110.0
C44 C59 H59B 110.0
H59A C59 H59B 108.4
C62 C60 C54 120.6(3)
C62 C60 H60 119.7
C54 C60 H60 119.7
C79 C61 C25 116.6(3)
C79 C61 H61A 108.1
C25 C61 H61A 108.1
C79 C61 H61B 108.1
C25 C61 H61B 108.1
H61A C61 H61B 107.3
C60 C62 C53 119.3(3)
C60 C62 H62 120.3
C53 C62 H62 120.3
C75 C63 C58 120.2(3)
C75 C63 H63 119.9
C58 C63 H63 119.9
C71 C64 C51 120.2(3)
C71 C64 H64 119.9
C51 C64 H64 119.9
C90 C65 C44 115.7(3)
C90 C65 H65A 108.3
C44 C65 H65A 108.3
C90 C65 H65B 108.3
C44 C65 H65B 108.3
H65A C65 H65B 107.4
C82 C66 C39 120.6(3)
C82 C66 H66 119.7
C39 C66 H66 119.7
N36 C67 C88 177.7(4)
C12 C68 C87 120.5(3)
C12 C68 H68 119.8
C87 C68 H68 119.8
O7 C69 C10 111.4(3)
O7 C69 H69A 109.3
C10 C69 H69A 109.3
O7 C69 H69B 109.3
C10 C69 H69B 109.3
H69A C69 H69B 108.0
C71 C70 C55 120.3(3)
C71 C70 H70 119.9
C55 C70 H70 119.9
C64 C71 C70 119.6(3)
C64 C71 H71 120.2
C70 C71 H71 120.2
C80 C72 C86 108.7(3)
C80 C72 C77 109.2(3)
C86 C72 C77 109.7(3)
C80 C72 C92 110.2(3)
C86 C72 C92 108.8(3)
C77 C72 C92 110.3(3)
C57 C74 C87 119.5(3)
C57 C74 H74 120.3
C87 C74 H74 120.3
C63 C75 C82 119.7(3)
C63 C75 H75 120.2
C82 C75 H75 120.2
O9 C77 C72 108.4(3)
O9 C77 H77A 110.0
C72 C77 H77A 110.0
O9 C77 H77B 110.0
C72 C77 H77B 110.0
H77A C77 H77B 108.4
O8 C78 C10 112.0(3)
O8 C78 H78A 109.2
C10 C78 H78A 109.2
O8 C78 H78B 109.2
C10 C78 H78B 109.2
H78A C78 H78B 107.9
C61 C79 H79A 109.5
C61 C79 H79B 109.5
H79A C79 H79B 109.5
C61 C79 H79C 109.5
H79A C79 H79C 109.5
H79B C79 H79C 109.5
O6 C80 C72 113.3(3)
O6 C80 H80A 108.9
C72 C80 H80A 108.9
O6 C80 H80B 108.9
C72 C80 H80B 108.9
H80A C80 H80B 107.7
O9 C81 C10 109.3(3)
O9 C81 H81A 109.8
C10 C81 H81A 109.8
O9 C81 H81B 109.8
C10 C81 H81B 109.8
H81A C81 H81B 108.3
C66 C82 C75 120.4(3)
C66 C82 H82 119.8
C75 C82 H82 119.8
C91 C84 C10 116.3(3)
C91 C84 H84A 108.2
C10 C84 H84A 108.2
C91 C84 H84B 108.2
C10 C84 H84B 108.2
H84A C84 H84B 107.4
O11 C86 C72 112.8(3)
O11 C86 H86A 109.0
C72 C86 H86A 109.0
O11 C86 H86B 109.0
C72 C86 H86B 109.0
H86A C86 H86B 107.8
C74 C87 C68 120.5(3)
C74 C87 H87 119.7
C68 C87 H87 119.7
C67 C88 H88A 109.5
C67 C88 H88B 109.5
H88A C88 H88B 109.5
C67 C88 H88C 109.5
H88A C88 H88C 109.5
H88B C88 H88C 109.5
C65 C90 H90A 109.5
C65 C90 H90B 109.5
H90A C90 H90B 109.5
C65 C90 H90C 109.5
H90A C90 H90C 109.5
H90B C90 H90C 109.5
C84 C91 H91A 109.5
C84 C91 H91B 109.5
H91A C91 H91B 109.5
C84 C91 H91C 109.5
H91A C91 H91C 109.5
H91B C91 H91C 109.5
C93 C92 C72 116.1(4)
C93 C92 H92A 108.3
C72 C92 H92A 108.3
C93 C92 H92B 108.3
C72 C92 H92B 108.3
H92A C92 H92B 107.4
C92 C93 H93A 109.5
C92 C93 H93B 109.5
H93A C93 H93B 109.5
C92 C93 H93C 109.5
H93A C93 H93C 109.5
H93B C93 H93C 109.5
C23 C94 C31 118.5(2)
C23 C94 C24 118.9(2)
C31 C94 C24 122.5(2)
O11 B73 O6 123.4(3)
O11 B73 C45 119.3(3)
O6 B73 C45 117.3(3)
O2 B83 O1 124.0(2)
O2 B83 C29 117.5(2)
O1 B83 C29 118.5(2)
O7 B85 O8 123.5(3)
O7 B85 C42 117.8(3)
O8 B85 C42 118.7(3)
O4 B89 O3 123.5(3)
O4 B89 C26 117.9(3)
O3 B89 C26 118.6(3)

loop_
_geom_bond_atom_site_label_1
_geom_bond_atom_site_label_2
_geom_bond_distance
O1 B83 1.365(3)
O1 C33 1.441(3)
O2 B83 1.364(4)
O2 C47 1.442(3)
O3 B89 1.368(4)
O3 C52 1.451(3)
O4 B89 1.361(4)
O4 C56 1.436(4)
O5 C50 1.425(3)
O5 C59 1.426(4)
O6 B73 1.363(4)
O6 C80 1.442(4)
O7 B85 1.357(4)
O7 C69 1.441(4)
O8 B85 1.363(4)
O8 C78 1.448(4)
O9 C81 1.421(5)
O9 C77 1.426(4)
O11 B73 1.360(4)
O11 C86 1.445(4)
N36 C67 1.137(6)
C10 C69 1.510(5)
C10 C81 1.530(5)
C10 C78 1.531(5)
C10 C84 1.547(4)
C12 C46 1.383(4)
C12 C68 1.389(4)
C12 C16 1.501(4)
C13 C27 1.403(4)
C13 C22 1.404(4)
C13 C24 1.495(4)
C14 C21 1.388(4)
C14 C41 1.403(4)
C14 C32 1.505(4)
C15 C34 1.391(4)
C15 C18 1.392(4)
C15 H15 0.9300
C16 C24 1.347(4)
C16 C20 1.498(4)
C17 C23 1.388(4)
C17 C29 1.406(4)
C17 H17 0.9300
C18 C40 1.397(4)
C18 C32 1.497(4)
C19 C31 1.387(4)
C19 C29 1.403(4)
C19 H19 0.9300
C20 C48 1.389(4)
C20 C54 1.398(4)
C21 C38 1.398(4)
C21 H21 0.9300
C22 C28 1.386(4)
C22 H22 0.9300
C23 C94 1.398(4)
C23 H23 0.9300
C24 C94 1.493(3)
C25 C50 1.529(4)
C25 C47 1.531(4)
C25 C33 1.532(4)
C25 C61 1.544(4)
C26 C43 1.396(4)
C26 C38 1.406(4)
C26 B89 1.574(4)
C27 C35 1.387(4)
C27 H27 0.9300
C28 C45 1.399(4)
C28 H28 0.9300
C29 B83 1.564(4)
C30 C55 1.393(4)
C30 C51 1.399(4)
C30 C37 1.498(4)
C31 C94 1.404(4)
C31 H31 0.9300
C32 C37 1.358(4)
C33 H33A 0.9700
C33 H33B 0.9700
C34 C42 1.404(4)
C34 H34 0.9300
C35 C45 1.403(4)
C35 H35 0.9300
C37 C39 1.496(4)
C38 H38 0.9300
C39 C58 1.396(4)
C39 C66 1.399(4)
C40 C49 1.397(4)
C40 H40 0.9300
C41 C43 1.394(4)
C41 H41 0.9300
C42 C49 1.402(4)
C42 B85 1.574(4)
C43 H43 0.9300
C44 C52 1.522(4)
C44 C59 1.525(4)
C44 C56 1.537(4)
C44 C65 1.541(4)
C45 B73 1.568(4)
C46 C57 1.393(4)
C46 H46 0.9300
C47 H47A 0.9700
C47 H47B 0.9700
C48 C53 1.395(4)
C48 H48 0.9300
C49 H49 0.9300
C50 H50A 0.9700
C50 H50B 0.9700
C51 C64 1.396(4)
C51 H51 0.9300
C52 H52A 0.9700
C52 H52B 0.9700
C53 C62 1.386(5)
C53 H53 0.9300
C54 C60 1.389(4)
C54 H54 0.9300
C55 C70 1.392(5)
C55 H55 0.9300
C56 H56A 0.9700
C56 H56B 0.9700
C57 C74 1.369(5)
C57 H57 0.9300
C58 C63 1.392(5)
C58 H58 0.9300
C59 H59A 0.9700
C59 H59B 0.9700
C60 C62 1.385(5)
C60 H60 0.9300
C61 C79 1.532(5)
C61 H61A 0.9700
C61 H61B 0.9700
C62 H62 0.9300
C63 C75 1.381(5)
C63 H63 0.9300
C64 C71 1.383(5)
C64 H64 0.9300
C65 C90 1.533(6)
C65 H65A 0.9700
C65 H65B 0.9700
C66 C82 1.386(5)
C66 H66 0.9300
C67 C88 1.451(7)
C68 C87 1.390(5)
C68 H68 0.9300
C69 H69A 0.9700
C69 H69B 0.9700
C70 C71 1.390(5)
C70 H70 0.9300
C71 H71 0.9300
C72 C80 1.519(5)
C72 C86 1.527(5)
C72 C77 1.529(6)
C72 C92 1.537(5)
C74 C87 1.382(6)
C74 H74 0.9300
C75 C82 1.389(6)
C75 H75 0.9300
C77 H77A 0.9700
C77 H77B 0.9700
C78 H78A 0.9700
C78 H78B 0.9700
C79 H79A 0.9600
C79 H79B 0.9600
C79 H79C 0.9600
C80 H80A 0.9700
C80 H80B 0.9700
C81 H81A 0.9700
C81 H81B 0.9700
C82 H82 0.9300
C84 C91 1.533(6)
C84 H84A 0.9700
C84 H84B 0.9700
C86 H86A 0.9700
C86 H86B 0.9700
C87 H87 0.9300
C88 H88A 0.9600
C88 H88B 0.9600
C88 H88C 0.9600
C90 H90A 0.9600
C90 H90B 0.9600
C90 H90C 0.9600
C91 H91A 0.9600
C91 H91B 0.9600
C91 H91C 0.9600
C92 C93 1.511(7)
C92 H92A 0.9700
C92 H92B 0.9700
C93 H93A 0.9600
C93 H93B 0.9600
C93 H93C 0.9600

loop_
_geom_torsion_atom_site_label_1
_geom_torsion_atom_site_label_2
_geom_torsion_atom_site_label_3
_geom_torsion_atom_site_label_4
_geom_torsion
C46 C12 C16 C24 122.4(3)
C68 C12 C16 C24 -58.5(4)
C46 C12 C16 C20 -57.7(3)
C68 C12 C16 C20 121.4(3)
C34 C15 C18 C40 -1.9(4)
C34 C15 C18 C32 177.3(3)
C24 C16 C20 C48 -59.2(4)
C12 C16 C20 C48 120.9(3)
C24 C16 C20 C54 119.2(3)
C12 C16 C20 C54 -60.7(3)
C41 C14 C21 C38 -2.4(4)
C32 C14 C21 C38 178.2(2)
C27 C13 C22 C28 0.0(4)
C24 C13 C22 C28 -175.9(2)
C29 C17 C23 C94 -0.5(4)
C20 C16 C24 C94 -2.7(4)
C12 C16 C24 C94 177.2(2)
C20 C16 C24 C13 175.5(2)
C12 C16 C24 C13 -4.6(4)
C27 C13 C24 C16 132.1(3)
C22 C13 C24 C16 -52.1(4)
C27 C13 C24 C94 -49.5(3)
C22 C13 C24 C94 126.3(3)
C22 C13 C27 C35 0.4(4)
C24 C13 C27 C35 176.4(3)
C13 C22 C28 C45 -0.1(4)
C31 C19 C29 C17 -1.1(4)
C31 C19 C29 B83 178.3(3)
C23 C17 C29 C19 1.0(4)
C23 C17 C29 B83 -178.4(3)
C29 C19 C31 C94 0.7(4)
C15 C18 C32 C37 -123.1(3)
C40 C18 C32 C37 56.2(4)
C15 C18 C32 C14 56.4(3)
C40 C18 C32 C14 -124.3(3)
C21 C14 C32 C37 -128.0(3)
C41 C14 C32 C37 52.6(4)
C21 C14 C32 C18 52.5(3)
C41 C14 C32 C18 -126.9(3)
B83 O1 C33 C25 32.7(3)
C50 C25 C33 O1 59.6(3)
C47 C25 C33 O1 -57.5(3)
C61 C25 C33 O1 -178.2(2)
C18 C15 C34 C42 0.4(5)
C13 C27 C35 C45 -0.8(4)
C18 C32 C37 C39 3.8(4)
C14 C32 C37 C39 -175.7(3)
C18 C32 C37 C30 -177.5(3)
C14 C32 C37 C30 3.1(4)
C55 C30 C37 C32 53.0(4)
C51 C30 C37 C32 -127.5(3)
C55 C30 C37 C39 -128.2(3)
C51 C30 C37 C39 51.4(4)
C14 C21 C38 C26 1.3(4)
C43 C26 C38 C21 0.4(4)
B89 C26 C38 C21 -178.5(2)
C32 C37 C39 C58 44.1(4)
C30 C37 C39 C58 -134.8(3)
C32 C37 C39 C66 -139.2(3)
C30 C37 C39 C66 42.0(4)
C15 C18 C40 C49 2.2(4)
C32 C18 C40 C49 -177.0(3)
C21 C14 C41 C43 1.9(4)
C32 C14 C41 C43 -178.7(3)
C15 C34 C42 C49 0.8(5)
C15 C34 C42 B85 -178.0(3)
C14 C41 C43 C26 -0.3(4)
C38 C26 C43 C41 -0.9(4)
B89 C26 C43 C41 178.0(3)
C22 C28 C45 C35 -0.2(4)
C22 C28 C45 B73 178.0(3)
C27 C35 C45 C28 0.7(4)
C27 C35 C45 B73 -177.5(3)
C68 C12 C46 C57 -0.1(5)
C16 C12 C46 C57 179.1(3)
B83 O2 C47 C25 -23.1(4)
C50 C25 C47 O2 -65.9(3)
C33 C25 C47 O2 52.5(3)
C61 C25 C47 O2 173.5(2)
C54 C20 C48 C53 -1.4(4)
C16 C20 C48 C53 177.0(3)
C18 C40 C49 C42 -1.0(5)
C34 C42 C49 C40 -0.5(5)
B85 C42 C49 C40 178.2(3)
C59 O5 C50 C25 -164.7(2)
C47 C25 C50 O5 162.8(2)
C33 C25 C50 O5 46.2(3)
C61 C25 C50 O5 -76.4(3)
C55 C30 C51 C64 -3.1(4)
C37 C30 C51 C64 177.3(3)
B89 O3 C52 C44 -30.8(4)
C59 C44 C52 O3 -69.3(3)
C56 C44 C52 O3 50.2(3)
C65 C44 C52 O3 168.7(2)
C20 C48 C53 C62 -0.2(5)
C48 C20 C54 C60 2.3(4)
C16 C20 C54 C60 -176.1(3)
C51 C30 C55 C70 2.3(5)
C37 C30 C55 C70 -178.1(3)
B89 O4 C56 C44 27.2(4)
C52 C44 C56 O4 -48.4(3)
C59 C44 C56 O4 71.8(3)
C65 C44 C56 O4 -165.9(3)
C12 C46 C57 C74 -0.6(5)
C66 C39 C58 C63 -0.1(5)
C37 C39 C58 C63 176.6(3)
C50 O5 C59 C44 162.3(2)
C52 C44 C59 O5 -67.5(3)
C56 C44 C59 O5 173.6(2)
C65 C44 C59 O5 52.4(3)
C20 C54 C60 C62 -1.7(5)
C50 C25 C61 C79 173.2(3)
C47 C25 C61 C79 -67.5(4)
C33 C25 C61 C79 51.2(4)
C54 C60 C62 C53 0.2(5)
C48 C53 C62 C60 0.8(5)
C39 C58 C63 C75 -0.7(6)
C30 C51 C64 C71 1.0(5)
C52 C44 C65 C90 179.1(3)
C59 C44 C65 C90 57.7(4)
C56 C44 C65 C90 -63.3(4)
C58 C39 C66 C82 0.5(5)
C37 C39 C66 C82 -176.4(3)
C46 C12 C68 C87 0.3(6)
C16 C12 C68 C87 -178.8(4)
B85 O7 C69 C10 -34.5(4)
C81 C10 C69 O7 -60.0(4)
C78 C10 C69 O7 58.6(4)
C84 C10 C69 O7 178.6(3)
C30 C55 C70 C71 0.5(5)
C51 C64 C71 C70 1.9(5)
C55 C70 C71 C64 -2.6(5)
C46 C57 C74 C87 1.1(6)
C58 C63 C75 C82 1.3(6)
C81 O9 C77 C72 -168.1(3)
C80 C72 C77 O9 -173.8(3)
C86 C72 C77 O9 67.2(3)
C92 C72 C77 O9 -52.6(4)
B85 O8 C78 C10 20.7(5)
C69 C10 C78 O8 -51.5(4)
C81 C10 C78 O8 67.4(4)
C84 C10 C78 O8 -172.6(3)
B73 O6 C80 C72 -22.9(5)
C86 C72 C80 O6 48.0(4)
C77 C72 C80 O6 -71.6(4)
C92 C72 C80 O6 167.1(3)
C77 O9 C81 C10 163.0(3)
C69 C10 C81 O9 -53.4(4)
C78 C10 C81 O9 -170.6(3)
C84 C10 C81 O9 69.2(4)
C39 C66 C82 C75 0.0(6)
C63 C75 C82 C66 -0.9(7)
C69 C10 C84 C91 -43.3(5)
C81 C10 C84 C91 -164.9(4)
C78 C10 C84 C91 75.1(5)
B73 O11 C86 C72 30.4(5)
C80 C72 C86 O11 -51.8(4)
C77 C72 C86 O11 67.5(4)
C92 C72 C86 O11 -171.8(4)
C57 C74 C87 C68 -0.8(8)
C12 C68 C87 C74 0.2(8)
C80 C72 C92 C93 62.4(6)
C86 C72 C92 C93 -178.6(5)
C77 C72 C92 C93 -58.3(6)
C17 C23 C94 C31 0.1(4)
C17 C23 C94 C24 177.3(2)
C19 C31 C94 C23 -0.2(4)
C19 C31 C94 C24 -177.3(2)
C16 C24 C94 C23 134.7(3)
C13 C24 C94 C23 -43.7(3)
C16 C24 C94 C31 -48.2(4)
C13 C24 C94 C31 133.4(3)
C86 O11 B73 O6 -2.4(5)
C86 O11 B73 C45 176.5(3)
C80 O6 B73 O11 -1.6(5)
C80 O6 B73 C45 179.5(3)
C28 C45 B73 O11 -176.5(3)
C35 C45 B73 O11 1.7(5)
C28 C45 B73 O6 2.5(5)
C35 C45 B73 O6 -179.4(3)
C47 O2 B83 O1 -5.1(4)
C47 O2 B83 C29 174.6(2)
C33 O1 B83 O2 -0.1(4)
C33 O1 B83 C29 -179.8(2)
C19 C29 B83 O2 -169.0(3)
C17 C29 B83 O2 10.3(4)
C19 C29 B83 O1 10.7(4)
C17 C29 B83 O1 -170.0(3)
C69 O7 B85 O8 0.3(5)
C69 O7 B85 C42 178.0(3)
C78 O8 B85 O7 6.9(5)
C78 O8 B85 C42 -170.9(3)
C49 C42 B85 O7 157.0(3)
C34 C42 B85 O7 -24.3(5)
C49 C42 B85 O8 -25.2(5)
C34 C42 B85 O8 153.5(3)
C56 O4 B89 O3 -4.7(4)
C56 O4 B89 C26 176.6(3)
C52 O3 B89 O4 6.4(4)
C52 O3 B89 C26 -174.9(2)
C43 C26 B89 O4 171.5(3)
C38 C26 B89 O4 -9.7(4)
C43 C26 B89 O3 -7.3(4)
C38 C26 B89 O3 171.6(3)
